data_4064711
loop_
_publ_author_name
'Esteruelas, Miguel A.'
'Honczek, Nicole'
'Oliv\'an, Montserrat'
'O\~nate, Enrique'
'Valencia, Marta'

_publ_section_title
;
 Direct Access to POP-Type Osmium(II) and Osmium(IV) Complexes: Osmium a
 Promising Alternative to Ruthenium for the Synthesis of Imines from
 Alcohols and Amines
;
_journal_issue 9
_journal_name_full Organometallics
_journal_page_first 2468
_journal_paper_doi 10.1021/om200290u
_journal_volume 30
_journal_year 2011
_chemical_formula_moiety 'C24 H37 Cl O Os P2, C4 H8 O'
_chemical_formula_sum 'C28 H45 Cl O2 Os P2'
_chemical_formula_weight 701.23
_chemical_name_systematic
; 
 ? 
;
_space_group_IT_number 14
_symmetry_cell_setting monoclinic
_symmetry_space_group_name_Hall '-P 2yn'
_symmetry_space_group_name_H-M 'P 1 21/n 1'
_atom_sites_solution_hydrogens geom
_atom_sites_solution_primary direct
_atom_sites_solution_secondary difmap
_audit_creation_method SHELXL-97
_cell_angle_alpha 90.00
_cell_angle_beta 97.962(4)
_cell_angle_gamma 90.00
_cell_formula_units_Z 4
_cell_length_a 11.249(3)
_cell_length_b 12.810(3)
_cell_length_c 19.873(5)
_cell_measurement_reflns_used 3559
_cell_measurement_temperature 100(2)
_cell_measurement_theta_max 25
_cell_measurement_theta_min 2
_cell_volume 2836.1(12)
_computing_cell_refinement 'SAINT+ v. 6.1 (Bruker AXS, 2000)'
_computing_data_collection 'SMART v. 5.625 (Bruker AXS, 2000)'
_computing_data_reduction 'SAINT+ v. 6.1 (Bruker AXS, 2000)'
_computing_molecular_graphics 'XP, SHELXTL v. 6.1 (Bruker, 2000)'
_computing_publication_material 'XCIF, SHELXTL v. 6.1 (Bruker, 2000)'
_computing_structure_refinement 'SHELXL-97 (Sheldrick, 1997)'
_computing_structure_solution 'SHELXS-97 (Sheldrick, 1990)'
_diffrn_ambient_temperature 100(2)
_diffrn_detector_area_resol_mean 8.26
_diffrn_measured_fraction_theta_full 0.998
_diffrn_measured_fraction_theta_max 0.938
_diffrn_measurement_device_type 'Bruker SMART APEX CCD system'
_diffrn_measurement_method '\w rotations with narrow frames'
_diffrn_radiation_monochromator graphite
_diffrn_radiation_source 'fine-focus sealed tube'
_diffrn_radiation_type MoK\a
_diffrn_radiation_wavelength 0.71073
_diffrn_reflns_av_R_equivalents 0.1110
_diffrn_reflns_av_sigmaI/netI 0.1246
_diffrn_reflns_limit_h_max 14
_diffrn_reflns_limit_h_min -14
_diffrn_reflns_limit_k_max 17
_diffrn_reflns_limit_k_min -17
_diffrn_reflns_limit_l_max 26
_diffrn_reflns_limit_l_min -25
_diffrn_reflns_number 34777
_diffrn_reflns_theta_full 27.50
_diffrn_reflns_theta_max 28.92
_diffrn_reflns_theta_min 1.90
_diffrn_standards_decay_% 'no decay'
_exptl_absorpt_coefficient_mu 4.726
_exptl_absorpt_correction_T_max 0.784
_exptl_absorpt_correction_T_min 0.598
_exptl_absorpt_correction_type multi-scan
_exptl_absorpt_process_details
;
Absorption correction performed with SADABS program. This is based on the
method of Blessing: Blessing, R. H., Acta Crystallogr., Sect. A 1995, 51, 33.

SADABS: Area-Detector Absorption Correction. Bruker-AXS 
within SAINT+ package, v. 6.1 (2000).
;
_exptl_crystal_colour 'pale yellow'
_exptl_crystal_density_diffrn 1.642
_exptl_crystal_density_method 'not measured'
_exptl_crystal_description prism
_exptl_crystal_F_000 1408
_exptl_crystal_size_max 0.12
_exptl_crystal_size_mid 0.05
_exptl_crystal_size_min 0.04
_refine_diff_density_max 1.181
_refine_diff_density_min -1.284
_refine_diff_density_rms 0.149
_refine_ls_extinction_method none
_refine_ls_goodness_of_fit_ref 0.809
_refine_ls_hydrogen_treatment mixed
_refine_ls_matrix_type full
_refine_ls_number_parameters 310
_refine_ls_number_reflns 7019
_refine_ls_number_restraints 15
_refine_ls_restrained_S_all 0.819
_refine_ls_R_factor_all 0.0791
_refine_ls_R_factor_gt 0.0346
_refine_ls_shift/su_max 0.002
_refine_ls_shift/su_mean 0.000
_refine_ls_structure_factor_coef Fsqd
_refine_ls_weighting_details 'calc w=1/[\s^2^(Fo^2^)+(0.0101P)^2^+0.0000P] where P=(Fo^2^+2Fc^2^)/3'
_refine_ls_weighting_scheme calc
_refine_ls_wR_factor_gt 0.0525
_refine_ls_wR_factor_ref 0.0588
_reflns_number_gt 4324
_reflns_number_total 7019
_reflns_threshold_expression >2sigma(I)
_cod_data_source_file om200290u_si_002.cif
_cod_data_source_block mae446as
_cod_original_cell_volume 2836.3(12)
_cod_original_sg_symbol_H-M P2(1)/n
_cod_database_code 4064711

loop_
_symmetry_equiv_pos_as_xyz
'x, y, z'
'-x+1/2, y+1/2, -z+1/2'
'-x, -y, -z'
'x-1/2, -y-1/2, z-1/2'

loop_
_atom_site_label
_atom_site_type_symbol
_atom_site_fract_x
_atom_site_fract_y
_atom_site_fract_z
_atom_site_U_iso_or_equiv
_atom_site_adp_type
_atom_site_occupancy
_atom_site_symmetry_multiplicity
_atom_site_calc_flag
_atom_site_refinement_flags
_atom_site_disorder_assembly
_atom_site_disorder_group
Os Os 0.460011(19) 0.312696(16) 0.187951(11) 0.01932(6) Uani 1 1 d D . .
H01 H 0.544(3) 0.378(3) 0.2429(18) 0.052(17) Uiso 1 1 d D . .
H02 H 0.494(4) 0.254(3) 0.2580(12) 0.049(16) Uiso 1 1 d D . .
H03 H 0.389(3) 0.222(2) 0.218(2) 0.030(14) Uiso 1 1 d D . .
P1 P 0.32127(12) 0.44480(10) 0.20321(7) 0.0193(3) Uani 1 1 d . . .
P2 P 0.62479(12) 0.23043(10) 0.15002(7) 0.0223(3) Uani 1 1 d . . .
Cl Cl 0.32974(12) 0.24962(10) 0.08518(7) 0.0308(3) Uani 1 1 d . . .
O1 O 0.5043(3) 0.4242(2) 0.11828(17) 0.0245(9) Uani 1 1 d . . .
C1 C 0.3217(4) 0.5129(4) 0.2852(2) 0.0209(12) Uani 1 1 d . . .
H1 H 0.2682 0.5734 0.2778 0.025 Uiso 1 1 calc R . .
C2 C 0.2756(5) 0.4415(4) 0.3376(3) 0.0294(14) Uani 1 1 d . . .
H2A H 0.3197 0.3771 0.3404 0.044 Uiso 1 1 calc R . .
H2B H 0.1919 0.4273 0.3240 0.044 Uiso 1 1 calc R . .
H2C H 0.2862 0.4751 0.3811 0.044 Uiso 1 1 calc R . .
C3 C 0.4478(4) 0.5519(4) 0.3119(2) 0.0263(13) Uani 1 1 d . . .
H3A H 0.4463 0.5877 0.3542 0.039 Uiso 1 1 calc R . .
H3B H 0.4746 0.5988 0.2795 0.039 Uiso 1 1 calc R . .
H3C H 0.5017 0.4936 0.3189 0.039 Uiso 1 1 calc R . .
C4 C 0.1620(4) 0.4251(4) 0.1666(3) 0.0224(12) Uani 1 1 d . . .
H4 H 0.1612 0.4180 0.1175 0.027 Uiso 1 1 calc R . .
C5 C 0.1127(4) 0.3226(4) 0.1905(3) 0.0282(13) Uani 1 1 d . . .
H5A H 0.1017 0.3286 0.2374 0.042 Uiso 1 1 calc R . .
H5B H 0.1683 0.2672 0.1856 0.042 Uiso 1 1 calc R . .
H5C H 0.0370 0.3074 0.1637 0.042 Uiso 1 1 calc R . .
C6 C 0.0781(5) 0.5163(4) 0.1765(3) 0.0363(15) Uani 1 1 d . . .
H6A H 0.0002 0.5030 0.1516 0.054 Uiso 1 1 calc R . .
H6B H 0.1101 0.5794 0.1603 0.054 Uiso 1 1 calc R . .
H6C H 0.0714 0.5235 0.2239 0.054 Uiso 1 1 calc R . .
C7 C 0.3714(4) 0.5525(4) 0.1500(2) 0.0189(12) Uani 1 1 d . . .
C8 C 0.3400(4) 0.6579(4) 0.1424(2) 0.0220(12) Uani 1 1 d . . .
H8 H 0.2777 0.6840 0.1637 0.026 Uiso 1 1 calc R . .
C9 C 0.4008(5) 0.7244(4) 0.1033(3) 0.0263(13) Uani 1 1 d . . .
H9 H 0.3765 0.7937 0.0984 0.032 Uiso 1 1 calc R . .
C10 C 0.4970(4) 0.6905(4) 0.0714(2) 0.0258(12) Uani 1 1 d . . .
H10 H 0.5370 0.7368 0.0462 0.031 Uiso 1 1 calc R . .
C11 C 0.5315(4) 0.5876(4) 0.0779(2) 0.0186(12) Uani 1 1 d . . .
C12 C 0.4627(4) 0.5256(4) 0.1154(3) 0.0215(12) Uani 1 1 d . . .
C13 C 0.6299(5) 0.5177(4) 0.0612(2) 0.0241(13) Uani 1 1 d . . .
C14 C 0.6093(4) 0.4223(4) 0.0903(3) 0.0208(12) Uani 1 1 d . . .
C15 C 0.6803(4) 0.3343(4) 0.0965(2) 0.0212(12) Uani 1 1 d . . .
C16 C 0.7832(4) 0.3469(4) 0.0663(2) 0.0263(13) Uani 1 1 d . . .
H16 H 0.8379 0.2922 0.0679 0.032 Uiso 1 1 calc R . .
C17 C 0.8070(5) 0.4390(5) 0.0336(3) 0.0311(14) Uani 1 1 d . . .
H17 H 0.8763 0.4428 0.0131 0.037 Uiso 1 1 calc R . .
C18 C 0.7328(5) 0.5246(4) 0.0301(3) 0.0297(14) Uani 1 1 d . . .
H18 H 0.7509 0.5851 0.0078 0.036 Uiso 1 1 calc R . .
C19 C 0.7638(4) 0.1981(4) 0.2076(3) 0.0263(12) Uani 1 1 d . . .
H19 H 0.8259 0.1802 0.1795 0.032 Uiso 1 1 calc R . .
C20 C 0.7452(5) 0.1039(4) 0.2519(3) 0.0388(16) Uani 1 1 d . . .
H20A H 0.8132 0.0964 0.2866 0.058 Uiso 1 1 calc R . .
H20B H 0.7368 0.0421 0.2243 0.058 Uiso 1 1 calc R . .
H20C H 0.6740 0.1138 0.2728 0.058 Uiso 1 1 calc R . .
C21 C 0.8078(4) 0.2917(4) 0.2512(3) 0.0311(14) Uani 1 1 d . . .
H21A H 0.7475 0.3119 0.2785 0.047 Uiso 1 1 calc R . .
H21B H 0.8234 0.3489 0.2224 0.047 Uiso 1 1 calc R . .
H21C H 0.8802 0.2735 0.2803 0.047 Uiso 1 1 calc R . .
C22 C 0.5960(5) 0.1209(4) 0.0890(3) 0.0305(14) Uani 1 1 d . . .
H22 H 0.5417 0.1490 0.0504 0.037 Uiso 1 1 calc R . .
C23 C 0.5257(5) 0.0316(4) 0.1181(3) 0.0426(17) Uani 1 1 d . . .
H23A H 0.4941 -0.0146 0.0820 0.064 Uiso 1 1 calc R . .
H23B H 0.4608 0.0605 0.1388 0.064 Uiso 1 1 calc R . .
H23C H 0.5785 -0.0064 0.1515 0.064 Uiso 1 1 calc R . .
C24 C 0.7041(5) 0.0804(4) 0.0593(3) 0.0407(16) Uani 1 1 d . . .
H24A H 0.7632 0.0556 0.0953 0.061 Uiso 1 1 calc R . .
H24B H 0.7378 0.1357 0.0354 0.061 Uiso 1 1 calc R . .
H24C H 0.6799 0.0242 0.0285 0.061 Uiso 1 1 calc R . .
C30 C 0.8477(5) -0.1726(4) 0.0773(3) 0.0340(13) Uiso 1 1 d U . .
H30A H 0.8395 -0.1334 0.1181 0.041 Uiso 1 1 calc R A 1
H30B H 0.7687 -0.1941 0.0560 0.041 Uiso 1 1 calc R A 1
C31 C 0.9269(5) -0.2640(4) 0.0930(3) 0.0439(15) Uiso 1 1 d U B .
H31A H 0.9904 -0.2481 0.1298 0.053 Uiso 1 1 calc R . .
H31B H 0.8816 -0.3233 0.1061 0.053 Uiso 1 1 calc R . .
O2 O 0.9761(4) -0.2860(4) 0.0311(2) 0.0756(14) Uiso 1 1 d U . .
C32A C 0.916(3) -0.103(2) 0.0245(19) 0.033(3) Uiso 0.30 1 d PU B 1
H32A H 0.8649 -0.0918 -0.0184 0.039 Uiso 0.30 1 calc PR B 1
H32B H 0.9413 -0.0354 0.0440 0.039 Uiso 0.30 1 calc PR B 1
C33A C 1.0154(18) -0.1668(15) 0.0166(11) 0.034(3) Uiso 0.30 1 d PU B 1
H33A H 1.0847 -0.1465 0.0486 0.041 Uiso 0.30 1 calc PR B 1
H33B H 1.0357 -0.1605 -0.0291 0.041 Uiso 0.30 1 calc PR B 1
C32B C 0.8977(12) -0.1166(10) 0.0234(8) 0.0286(19) Uiso 0.70 1 d PU B 2
H32C H 0.9386 -0.0537 0.0412 0.034 Uiso 0.70 1 calc PR B 2
H32D H 0.8347 -0.0975 -0.0129 0.034 Uiso 0.70 1 calc PR B 2
C33B C 0.9840(8) -0.1906(7) -0.0019(4) 0.0344(18) Uiso 0.70 1 d PU B 2
H33C H 0.9644 -0.1997 -0.0506 0.041 Uiso 0.70 1 calc PR B 2
H33D H 1.0651 -0.1633 0.0076 0.041 Uiso 0.70 1 calc PR B 2

loop_
_atom_site_aniso_label
_atom_site_aniso_U_11
_atom_site_aniso_U_22
_atom_site_aniso_U_33
_atom_site_aniso_U_23
_atom_site_aniso_U_13
_atom_site_aniso_U_12
Os 0.01815(10) 0.01914(9) 0.02033(11) 0.00111(12) 0.00143(8) 0.00177(12)
P1 0.0186(8) 0.0193(7) 0.0195(8) 0.0021(6) 0.0017(6) 0.0005(6)
P2 0.0203(8) 0.0239(7) 0.0221(9) -0.0014(6) 0.0012(6) 0.0027(6)
Cl 0.0259(8) 0.0363(8) 0.0281(9) -0.0064(7) -0.0031(6) 0.0038(6)
O1 0.023(2) 0.023(2) 0.028(2) 0.0019(17) 0.0081(17) 0.0070(16)
C1 0.018(3) 0.022(3) 0.024(3) 0.000(2) 0.004(2) 0.003(2)
C2 0.035(4) 0.029(3) 0.025(3) -0.004(3) 0.006(3) -0.001(3)
C3 0.029(3) 0.024(3) 0.025(3) 0.000(3) 0.000(3) 0.003(3)
C4 0.021(3) 0.022(3) 0.024(3) -0.003(2) 0.004(2) 0.000(2)
C5 0.020(3) 0.031(3) 0.034(3) 0.001(3) 0.002(2) -0.005(3)
C6 0.022(3) 0.036(3) 0.048(4) -0.008(3) -0.007(3) 0.004(3)
C7 0.017(3) 0.021(3) 0.018(3) -0.002(2) 0.000(2) -0.002(2)
C8 0.021(3) 0.024(3) 0.021(3) 0.001(2) 0.002(2) 0.004(2)
C9 0.031(3) 0.023(3) 0.023(3) 0.002(2) -0.002(3) 0.001(2)
C10 0.032(3) 0.028(3) 0.016(3) 0.006(3) -0.001(2) -0.006(3)
C11 0.019(3) 0.025(3) 0.011(3) 0.001(2) -0.003(2) -0.004(2)
C12 0.022(3) 0.022(3) 0.019(3) 0.001(2) -0.005(2) 0.000(2)
C13 0.029(3) 0.034(3) 0.008(3) 0.001(2) -0.003(2) 0.000(3)
C14 0.015(3) 0.029(3) 0.018(3) -0.007(2) 0.001(2) -0.003(2)
C15 0.019(3) 0.027(3) 0.015(3) -0.004(2) -0.003(2) 0.002(2)
C16 0.020(3) 0.041(3) 0.018(3) -0.003(3) 0.003(2) 0.006(2)
C17 0.021(3) 0.052(4) 0.020(3) 0.003(3) 0.004(3) 0.004(3)
C18 0.028(4) 0.045(4) 0.015(3) 0.005(3) 0.000(3) -0.004(3)
C19 0.019(3) 0.033(3) 0.027(3) 0.003(3) 0.004(2) 0.006(3)
C20 0.036(4) 0.043(4) 0.035(4) 0.004(3) -0.004(3) 0.007(3)
C21 0.021(3) 0.042(4) 0.028(3) 0.002(3) -0.003(2) 0.006(3)
C22 0.034(4) 0.031(3) 0.025(4) -0.001(3) 0.001(3) 0.004(3)
C23 0.046(4) 0.034(4) 0.046(4) -0.008(3) 0.000(3) -0.002(3)
C24 0.046(4) 0.034(3) 0.042(4) -0.012(3) 0.005(3) 0.009(3)

loop_
_atom_type_symbol
_atom_type_description
_atom_type_scat_dispersion_real
_atom_type_scat_dispersion_imag
_atom_type_scat_source
C C 0.0033 0.0016 'International Tables Vol C Tables 4.2.6.8 and 6.1.1.4'
H H 0.0000 0.0000 'International Tables Vol C Tables 4.2.6.8 and 6.1.1.4'
O O 0.0106 0.0060 'International Tables Vol C Tables 4.2.6.8 and 6.1.1.4'
P P 0.1023 0.0942 'International Tables Vol C Tables 4.2.6.8 and 6.1.1.4'
Cl Cl 0.1484 0.1585 'International Tables Vol C Tables 4.2.6.8 and 6.1.1.4'
Os Os -1.2165 7.6030 'International Tables Vol C Tables 4.2.6.8 and 6.1.1.4'

loop_
_geom_angle_atom_site_label_1
_geom_angle_atom_site_label_2
_geom_angle_atom_site_label_3
_geom_angle
O1 Os P2 79.83(9)
O1 Os P1 79.47(9)
P2 Os P1 158.99(5)
O1 Os Cl 81.10(10)
P2 Os Cl 89.54(5)
P1 Os Cl 90.78(5)
O1 Os H01 85.6(17)
P2 Os H01 92.0(16)
P1 Os H01 82.9(17)
Cl Os H01 166.1(17)
O1 Os H02 148.5(18)
P2 Os H02 87.9(16)
P1 Os H02 108.2(16)
Cl Os H02 128.0(18)
H01 Os H02 66(2)
O1 Os H03 159.0(16)
P2 Os H03 104.9(15)
P1 Os H03 95.7(15)
Cl Os H03 78.5(16)
H01 Os H03 114(2)
H02 Os H03 52.4(19)
C1 P1 C4 107.1(2)
C1 P1 C7 100.7(2)
C4 P1 C7 103.2(2)
C1 P1 Os 122.22(17)
C4 P1 Os 118.30(16)
C7 P1 Os 101.57(16)
C19 P2 C22 106.9(2)
C19 P2 C15 101.0(2)
C22 P2 C15 102.1(2)
C19 P2 Os 122.60(17)
C22 P2 Os 118.43(18)
C15 P2 Os 101.83(16)
C14 O1 C12 107.7(4)
C14 O1 Os 123.5(3)
C12 O1 Os 124.0(3)
C3 C1 C2 110.2(4)
C3 C1 P1 110.5(3)
C2 C1 P1 111.0(3)
C3 C1 H1 108.4
C2 C1 H1 108.4
P1 C1 H1 108.4
C1 C2 H2A 109.5
C1 C2 H2B 109.5
H2A C2 H2B 109.5
C1 C2 H2C 109.5
H2A C2 H2C 109.5
H2B C2 H2C 109.5
C1 C3 H3A 109.5
C1 C3 H3B 109.5
H3A C3 H3B 109.5
C1 C3 H3C 109.5
H3A C3 H3C 109.5
H3B C3 H3C 109.5
C5 C4 C6 111.1(4)
C5 C4 P1 111.6(3)
C6 C4 P1 115.1(3)
C5 C4 H4 106.1
C6 C4 H4 106.1
P1 C4 H4 106.1
C4 C5 H5A 109.5
C4 C5 H5B 109.5
H5A C5 H5B 109.5
C4 C5 H5C 109.5
H5A C5 H5C 109.5
H5B C5 H5C 109.5
C4 C6 H6A 109.5
C4 C6 H6B 109.5
H6A C6 H6B 109.5
C4 C6 H6C 109.5
H6A C6 H6C 109.5
H6B C6 H6C 109.5
C12 C7 C8 112.8(5)
C12 C7 P1 114.1(4)
C8 C7 P1 133.0(4)
C9 C8 C7 121.0(5)
C9 C8 H8 119.5
C7 C8 H8 119.5
C8 C9 C10 122.3(5)
C8 C9 H9 118.9
C10 C9 H9 118.9
C11 C10 C9 118.7(5)
C11 C10 H10 120.6
C9 C10 H10 120.6
C10 C11 C12 115.2(5)
C10 C11 C13 139.5(5)
C12 C11 C13 105.1(4)
C7 C12 O1 119.5(4)
C7 C12 C11 129.9(5)
O1 C12 C11 110.4(4)
C14 C13 C18 116.1(5)
C14 C13 C11 105.2(4)
C18 C13 C11 138.5(5)
O1 C14 C15 119.9(5)
O1 C14 C13 110.9(4)
C15 C14 C13 129.1(5)
C14 C15 C16 112.1(5)
C14 C15 P2 113.5(4)
C16 C15 P2 134.1(4)
C15 C16 C17 121.9(5)
C15 C16 H16 119.1
C17 C16 H16 119.1
C18 C17 C16 123.1(5)
C18 C17 H17 118.5
C16 C17 H17 118.5
C17 C18 C13 117.7(5)
C17 C18 H18 121.1
C13 C18 H18 121.1
C21 C19 C20 110.8(4)
C21 C19 P2 110.9(3)
C20 C19 P2 111.2(3)
C21 C19 H19 107.9
C20 C19 H19 107.9
P2 C19 H19 107.9
C19 C20 H20A 109.5
C19 C20 H20B 109.5
H20A C20 H20B 109.5
C19 C20 H20C 109.5
H20A C20 H20C 109.5
H20B C20 H20C 109.5
C19 C21 H21A 109.5
C19 C21 H21B 109.5
H21A C21 H21B 109.5
C19 C21 H21C 109.5
H21A C21 H21C 109.5
H21B C21 H21C 109.5
C24 C22 C23 111.8(4)
C24 C22 P2 115.9(4)
C23 C22 P2 111.6(4)
C24 C22 H22 105.5
C23 C22 H22 105.5
P2 C22 H22 105.5
C22 C23 H23A 109.5
C22 C23 H23B 109.5
H23A C23 H23B 109.5
C22 C23 H23C 109.5
H23A C23 H23C 109.5
H23B C23 H23C 109.5
C22 C24 H24A 109.5
C22 C24 H24B 109.5
H24A C24 H24B 109.5
C22 C24 H24C 109.5
H24A C24 H24C 109.5
H24B C24 H24C 109.5
C32B C30 C31 105.2(7)
C32B C30 C32A 7.4(17)
C31 C30 C32A 104.2(13)
C32B C30 H30A 116.7
C31 C30 H30A 110.9
C32A C30 H30A 110.9
C32B C30 H30B 104.0
C31 C30 H30B 110.9
C32A C30 H30B 110.9
H30A C30 H30B 108.9
O2 C31 C30 105.3(5)
O2 C31 H31A 110.7
C30 C31 H31A 110.7
O2 C31 H31B 110.7
C30 C31 H31B 110.7
H31A C31 H31B 108.8
C33B O2 C31 106.6(5)
C33B O2 C33A 19.6(9)
C31 O2 C33A 96.5(8)
C33A C32A C30 101(2)
C33A C32A H32A 111.5
C30 C32A H32A 111.5
C33A C32A H32B 111.5
C30 C32A H32B 111.5
H32A C32A H32B 109.3
C32A C33A O2 106.7(17)
C32A C33A H33A 110.4
O2 C33A H33A 110.4
C32A C33A H33B 110.4
O2 C33A H33B 110.4
H33A C33A H33B 108.6
C30 C32B C33B 105.6(10)
C30 C32B H32C 110.6
C33B C32B H32C 110.6
C30 C32B H32D 110.6
C33B C32B H32D 110.6
H32C C32B H32D 108.8
O2 C33B C32B 108.1(8)
O2 C33B H33C 110.1
C32B C33B H33C 110.1
O2 C33B H33D 110.1
C32B C33B H33D 110.1
H33C C33B H33D 108.4

loop_
_geom_bond_atom_site_label_1
_geom_bond_atom_site_label_2
_geom_bond_distance
Os O1 2.097(3)
Os P2 2.3457(14)
Os P1 2.3501(14)
Os Cl 2.4785(14)
Os H01 1.581(10)
Os H02 1.582(10)
Os H03 1.569(10)
P1 C1 1.847(5)
P1 C4 1.856(5)
P1 C7 1.872(5)
P2 C19 1.852(5)
P2 C22 1.853(5)
P2 C15 1.865(5)
O1 C14 1.374(5)
O1 C12 1.379(5)
C1 C3 1.528(6)
C1 C2 1.530(6)
C1 H1 0.9800
C2 H2A 0.9600
C2 H2B 0.9600
C2 H2C 0.9600
C3 H3A 0.9600
C3 H3B 0.9600
C3 H3C 0.9600
C4 C5 1.527(6)
C4 C6 1.531(6)
C4 H4 0.9800
C5 H5A 0.9600
C5 H5B 0.9600
C5 H5C 0.9600
C6 H6A 0.9600
C6 H6B 0.9600
C6 H6C 0.9600
C7 C12 1.358(6)
C7 C8 1.398(6)
C8 C9 1.394(6)
C8 H8 0.9300
C9 C10 1.397(6)
C9 H9 0.9300
C10 C11 1.376(7)
C10 H10 0.9300
C11 C12 1.393(6)
C11 C13 1.496(6)
C13 C14 1.385(7)
C13 C18 1.387(7)
C14 C15 1.378(6)
C15 C16 1.384(6)
C16 C17 1.391(7)
C16 H16 0.9300
C17 C18 1.374(7)
C17 H17 0.9300
C18 H18 0.9300
C19 C21 1.521(6)
C19 C20 1.526(7)
C19 H19 0.9800
C20 H20A 0.9600
C20 H20B 0.9600
C20 H20C 0.9600
C21 H21A 0.9600
C21 H21B 0.9600
C21 H21C 0.9600
C22 C24 1.515(7)
C22 C23 1.547(7)
C22 H22 0.9800
C23 H23A 0.9600
C23 H23B 0.9600
C23 H23C 0.9600
C24 H24A 0.9600
C24 H24B 0.9600
C24 H24C 0.9600
C30 C32B 1.464(13)
C30 C31 1.479(7)
C30 C32A 1.65(3)
C30 H30A 0.9700
C30 H30B 0.9700
C31 O2 1.445(6)
C31 H31A 0.9700
C31 H31B 0.9700
O2 C33B 1.395(9)
O2 C33A 1.63(2)
C32A C33A 1.42(4)
C32A H32A 0.9700
C32A H32B 0.9700
C33A H33A 0.9700
C33A H33B 0.9700
C32B C33B 1.493(16)
C32B H32C 0.9700
C32B H32D 0.9700
C33B H33C 0.9700
C33B H33D 0.9700
